data_4034861
loop_
_publ_author_name
'Sharp, Phillip P.'
'Mikusek, Jiri'
'Ho, Junming'
'Krenske, Elizabeth H.'
'Banwell, Martin G.'
'Coote, Michelle L.'
'Ward, Jas S.'
'Willis, Anthony C.'

_publ_section_title
;
 Mechanistic Studies on the Base-Promoted Conversion of
 Alkoxy-Substituted, Ring-Fused gem-Dihalocyclopropanes into Furans:
 Evidence for a Process Involving Electrocyclic Ring Closure of a Carbonyl
 Ylide Intermediate.
;
_journal_issue 22
_journal_name_full 'The Journal of organic chemistry'
_journal_page_first 13678
_journal_page_last 13690
_journal_paper_doi 10.1021/acs.joc.8b01766
_journal_volume 83
_journal_year 2018
_chemical_formula_moiety 'C10 H13 Br2 Cl O'
_chemical_formula_sum 'C10 H13 Br2 Cl O'
_chemical_formula_weight 344.47
_space_group_crystal_system triclinic
_space_group_IT_number 2
_space_group_name_Hall '-P 1'
_space_group_name_H-M_alt 'P -1'
_atom_sites_solution_hydrogens geom
_atom_sites_solution_primary dual
_audit_creation_date 2018-05-22
_audit_creation_method
;
Olex2 1.2
(compiled 2018.05.18 svn.r3508 for OlexSys, GUI svn.r5497)
;
_cell_angle_alpha 83.085(6)
_cell_angle_beta 86.309(6)
_cell_angle_gamma 81.870(6)
_cell_formula_units_Z 2
_cell_length_a 7.4888(5)
_cell_length_b 8.8924(6)
_cell_length_c 9.2043(6)
_cell_measurement_reflns_used 1581
_cell_measurement_temperature 150.00(10)
_cell_measurement_theta_max 29.0860
_cell_measurement_theta_min 4.4330
_cell_volume 601.67(7)
_computing_cell_refinement 'CrysAlisPro 1.171.39.46 (Rigaku OD, 2018)'
_computing_data_collection 'CrysAlisPro 1.171.39.46 (Rigaku OD, 2018)'
_computing_data_reduction 'CrysAlisPro 1.171.39.46 (Rigaku OD, 2018)'
_computing_molecular_graphics 'Olex2 (Dolomanov et al., 2009)'
_computing_publication_material 'Olex2 (Dolomanov et al., 2009)'
_computing_structure_refinement 'ShelXL (Sheldrick, 2015)'
_computing_structure_solution 'ShelXT (Sheldrick, 2015)'
_diffrn_ambient_environment N~2~
_diffrn_ambient_temperature 150.00(10)
_diffrn_detector 'CCD plate'
_diffrn_detector_area_resol_mean 10.3744
_diffrn_detector_type Atlas
_diffrn_measured_fraction_theta_full 0.998
_diffrn_measured_fraction_theta_max 0.795
_diffrn_measurement_details
;
List of Runs (angles in degrees, time in seconds):

  # Type    Start    End  Width  t~exp~   \w     \q     \k     \f   Frames
--------------------------------------------------------------------------
  1  \w    -79.00  12.00   1.00    3.50    --  -11.22 -57.00 -60.00   91
  2  \w    -75.00  14.00   1.00    3.50    --  -11.22 -77.00-180.00   89
  3  \w    -39.00  61.00   1.00    3.50    --  -11.22  57.00  90.00  100
;
_diffrn_measurement_device 'four-circle diffractometer'
_diffrn_measurement_device_type 'New Xcalibur, Atlas'
_diffrn_measurement_method '\w scans'
_diffrn_orient_matrix_type 'CrysAlisPro convention (1999,Acta A55,543-557)'
_diffrn_orient_matrix_UB_11 -0.0712556000
_diffrn_orient_matrix_UB_12 0.0114231000
_diffrn_orient_matrix_UB_13 -0.0490002000
_diffrn_orient_matrix_UB_21 -0.0533839000
_diffrn_orient_matrix_UB_22 0.0473102000
_diffrn_orient_matrix_UB_23 0.0476095000
_diffrn_orient_matrix_UB_31 0.0353295000
_diffrn_orient_matrix_UB_32 0.0648607000
_diffrn_orient_matrix_UB_33 -0.0370426000
_diffrn_radiation_monochromator graphite
_diffrn_radiation_probe x-ray
_diffrn_radiation_type MoK\a
_diffrn_radiation_wavelength 0.71073
_diffrn_reflns_av_R_equivalents 0.0307
_diffrn_reflns_av_unetI/netI 0.0625
_diffrn_reflns_Laue_measured_fraction_full 0.998
_diffrn_reflns_Laue_measured_fraction_max 0.795
_diffrn_reflns_limit_h_max 8
_diffrn_reflns_limit_h_min -10
_diffrn_reflns_limit_k_max 12
_diffrn_reflns_limit_k_min -11
_diffrn_reflns_limit_l_max 11
_diffrn_reflns_limit_l_min -8
_diffrn_reflns_number 4866
_diffrn_reflns_point_group_measured_fraction_full 0.998
_diffrn_reflns_point_group_measured_fraction_max 0.795
_diffrn_reflns_theta_full 25.242
_diffrn_reflns_theta_max 30.122
_diffrn_reflns_theta_min 3.403
_diffrn_source 'fine-focus sealed X-ray tube'
_diffrn_source_type 'Enhance (Mo) X-ray Source'
_exptl_absorpt_coefficient_mu 6.925
_exptl_absorpt_correction_T_max 0.48372
_exptl_absorpt_correction_T_min 0.47280
_exptl_absorpt_correction_type sphere
_exptl_absorpt_process_details
;
CrysAlisPro 1.171.39.46 (Rigaku Oxford Diffraction, 2018)
Spherical absorption correction
 using equivalent radius and absorption coefficient.
Empirical absorption correction using spherical harmonics,
 implemented in SCALE3 ABSPACK scaling algorithm.
;
_exptl_crystal_colour colourless
_exptl_crystal_colour_primary colourless
_exptl_crystal_density_diffrn 1.901
_exptl_crystal_description plate
_exptl_crystal_F_000 336
_exptl_crystal_size_max 0.565
_exptl_crystal_size_mid 0.335
_exptl_crystal_size_min 0.098
_exptl_crystal_size_rad 0.073
_refine_diff_density_max 0.700
_refine_diff_density_min -0.986
_refine_diff_density_rms 0.147
_refine_ls_extinction_method none
_refine_ls_goodness_of_fit_ref 1.064
_refine_ls_hydrogen_treatment constr
_refine_ls_matrix_type full
_refine_ls_number_parameters 128
_refine_ls_number_reflns 2828
_refine_ls_number_restraints 0
_refine_ls_restrained_S_all 1.064
_refine_ls_R_factor_all 0.0623
_refine_ls_R_factor_gt 0.0404
_refine_ls_shift/su_max 0.000
_refine_ls_shift/su_mean 0.000
_refine_ls_structure_factor_coef Fsqd
_refine_ls_weighting_details 'w=1/[\s^2^(Fo^2^)+(0.0380P)^2^+0.0565P] where P=(Fo^2^+2Fc^2^)/3'
_refine_ls_weighting_scheme calc
_refine_ls_wR_factor_gt 0.0820
_refine_ls_wR_factor_ref 0.0982
_reflns_Friedel_coverage 0.000
_reflns_number_gt 2142
_reflns_number_total 2828
_reflns_threshold_expression 'I > 2\s(I)'
_cod_data_source_file jo8b01766_si_004.cif
_cod_data_source_block JM-PSF-10_scale
_cod_database_code 4034861
_shelxl_version_number 2014/6
_shelx_space_group_comment
;
The symmetry employed for this shelxl refinement is uniquely defined
by the following loop, which should always be used as a source of
symmetry information in preference to the above space-group names.
They are only intended as comments.
;
_reflns_odcompleteness_completeness 99.80
_reflns_odcompleteness_iscentric 1
_reflns_odcompleteness_theta 26.32
_olex2_refinement_description
;
1. Fixed Uiso
 At 1.2 times of:
  All C(H) groups, All C(H,H) groups
 At 1.5 times of:
  All C(H,H,H) groups
2.a Ternary CH refined with riding coordinates:
 C6(H6)
2.b Secondary CH2 refined with riding coordinates:
 C3(H3A,H3B), C4(H4A,H4B), C5(H5A,H5B), C9(H9A,H9B)
2.c Aromatic/amide H refined with riding coordinates:
 C11(H11)
2.d Idealised Me refined as rotating group:
 C10(H10A,H10B,H10C)
;
_ins_header
;
TITL JM-PSF-10_scale in P-1 
REM P-1 (#2 in standard setting)
CELL 0.71073   7.488760   8.892429   9.204332  83.0853  86.3085  81.8699
ZERR    2.00   0.000512   0.000592   0.000630   0.0056   0.0056   0.0056
LATT  1
SFAC C H O Cl Br
UNIT 20.00 26.00 2.00 2.00 4.00
TREF
HKLF 4
END
;
_olex2_submission_special_instructions 'No special instructions were received'
_oxdiff_exptl_absorpt_empirical_details
;
Empirical correction (ABSPACK) includes:
- Absorption correction using spherical harmonics
- Frame scaling
;
_oxdiff_exptl_absorpt_empirical_full_max 3.577
_oxdiff_exptl_absorpt_empirical_full_min 0.526

loop_
_space_group_symop_operation_xyz
'x, y, z'
'-x, -y, -z'

loop_
_atom_site_label
_atom_site_type_symbol
_atom_site_fract_x
_atom_site_fract_y
_atom_site_fract_z
_atom_site_U_iso_or_equiv
_atom_site_adp_type
_atom_site_occupancy
_atom_site_site_symmetry_order
_atom_site_calc_flag
_atom_site_refinement_flags_posn
C1 C 0.6070(5) 0.2698(5) 0.3509(5) 0.0175(9) Uani 1 1 d .
C2 C 0.7346(5) 0.3647(5) 0.2636(5) 0.0176(9) Uani 1 1 d .
C3 C 0.8438(5) 0.2999(5) 0.1366(5) 0.0242(10) Uani 1 1 d .
H3A H 0.9576 0.3412 0.1241 0.029 Uiso 1 1 calc R
H3B H 0.7789 0.3318 0.0477 0.029 Uiso 1 1 calc R
C4 C 0.8814(5) 0.1253(5) 0.1586(6) 0.0296(11) Uani 1 1 d .
H4A H 0.9518 0.0933 0.2445 0.035 Uiso 1 1 calc R
H4B H 0.9520 0.0892 0.0745 0.035 Uiso 1 1 calc R
C5 C 0.7059(6) 0.0536(5) 0.1780(6) 0.0287(11) Uani 1 1 d .
H5A H 0.6406 0.0775 0.0886 0.034 Uiso 1 1 calc R
H5B H 0.7340 -0.0567 0.1964 0.034 Uiso 1 1 calc R
C6 C 0.5889(5) 0.1132(5) 0.3042(5) 0.0211(9) Uani 1 1 d .
H6 H 0.5692 0.0350 0.3859 0.025 Uiso 1 1 calc R
C7 C 0.4353(5) 0.2409(5) 0.2846(5) 0.0179(9) Uani 1 1 d .
O8 O 0.5839(3) 0.2866(3) 0.4994(3) 0.0196(6) Uani 1 1 d .
C9 C 0.7394(5) 0.2233(5) 0.5816(5) 0.0261(10) Uani 1 1 d .
H9A H 0.8366 0.2845 0.5563 0.031 Uiso 1 1 calc R
H9B H 0.7812 0.1199 0.5593 0.031 Uiso 1 1 calc R
C10 C 0.6859(6) 0.2227(6) 0.7400(5) 0.0333(12) Uani 1 1 d .
H10A H 0.6449 0.3255 0.7610 0.050 Uiso 1 1 calc GR
H10B H 0.7879 0.1812 0.7971 0.050 Uiso 1 1 calc GR
H10C H 0.5904 0.1612 0.7641 0.050 Uiso 1 1 calc GR
C11 C 0.7489(5) 0.4980(5) 0.3065(5) 0.0214(9) Uani 1 1 d .
H11 H 0.6759 0.5296 0.3858 0.026 Uiso 1 1 calc R
Cl12 Cl 0.89777(14) 0.61776(12) 0.22204(13) 0.0296(3) Uani 1 1 d .
Br13 Br 0.22342(5) 0.23573(5) 0.41231(5) 0.02639(15) Uani 1 1 d .
Br14 Br 0.37518(5) 0.33376(5) 0.09362(5) 0.02750(15) Uani 1 1 d .

loop_
_atom_site_aniso_label
_atom_site_aniso_U_11
_atom_site_aniso_U_22
_atom_site_aniso_U_33
_atom_site_aniso_U_23
_atom_site_aniso_U_13
_atom_site_aniso_U_12
C1 0.0214(19) 0.019(2) 0.013(2) -0.0073(18) -0.0011(16) -0.0016(16)
C2 0.0192(19) 0.021(2) 0.013(2) -0.0046(18) -0.0024(16) -0.0017(16)
C3 0.024(2) 0.031(3) 0.019(3) -0.006(2) 0.0027(18) -0.0066(19)
C4 0.029(2) 0.031(3) 0.029(3) -0.015(2) 0.003(2) 0.0039(19)
C5 0.036(2) 0.021(2) 0.029(3) -0.008(2) -0.005(2) 0.0012(19)
C6 0.027(2) 0.017(2) 0.019(3) 0.0010(19) -0.0053(18) -0.0036(17)
C7 0.0184(19) 0.024(2) 0.011(2) 0.0005(18) 0.0001(16) -0.0019(16)
O8 0.0204(14) 0.0282(17) 0.0109(16) -0.0041(13) -0.0034(11) -0.0025(12)
C9 0.025(2) 0.037(3) 0.016(3) -0.003(2) -0.0064(18) -0.0019(19)
C10 0.036(3) 0.050(3) 0.015(3) 0.000(2) -0.006(2) -0.011(2)
C11 0.019(2) 0.024(2) 0.020(3) -0.002(2) 0.0029(17) -0.0024(17)
Cl12 0.0365(6) 0.0267(6) 0.0270(7) -0.0018(5) 0.0022(5) -0.0123(5)
Br13 0.0232(2) 0.0353(3) 0.0217(3) -0.0029(2) 0.00154(18) -0.00870(19)
Br14 0.0271(2) 0.0366(3) 0.0175(3) 0.0017(2) -0.00449(18) -0.00228(19)

loop_
_atom_type_symbol
_atom_type_description
_atom_type_scat_dispersion_real
_atom_type_scat_dispersion_imag
_atom_type_scat_source
C C 0.0033 0.0016 'International Tables Vol C Tables 4.2.6.8 and 6.1.1.4'
H H 0.0000 0.0000 'International Tables Vol C Tables 4.2.6.8 and 6.1.1.4'
Br Br -0.2901 2.4595 'International Tables Vol C Tables 4.2.6.8 and 6.1.1.4'
Cl Cl 0.1484 0.1585 'International Tables Vol C Tables 4.2.6.8 and 6.1.1.4'
O O 0.0106 0.0060 'International Tables Vol C Tables 4.2.6.8 and 6.1.1.4'

loop_
_exptl_crystal_face_index_h
_exptl_crystal_face_index_k
_exptl_crystal_face_index_l
_exptl_crystal_face_perp_dist
8 0 8 0.0405
-9 -1 -8 0.0582
-7 0 9 0.1197
7 0 -9 0.2154
-1 12 3 0.2601
-1 -13 -2 0.2765
5 -6 -9 0.2260
4 11 -4 0.2531
-8 0 -9 0.0599
-3 6 -10 0.1677
-9 1 -7 0.0493

loop_
_geom_angle_atom_site_label_1
_geom_angle_atom_site_label_2
_geom_angle_atom_site_label_3
_geom_angle
C2 C1 C6 118.5(3)
C2 C1 C7 120.4(4)
C7 C1 C6 58.8(2)
O8 C1 C2 116.3(3)
O8 C1 C6 117.5(4)
O8 C1 C7 113.1(3)
C1 C2 C3 118.5(3)
C11 C2 C1 117.3(4)
C11 C2 C3 124.1(4)
C2 C3 C4 112.4(4)
C3 C4 C5 111.4(3)
C6 C5 C4 110.6(3)
C5 C6 C1 120.2(4)
C7 C6 C1 60.3(3)
C7 C6 C5 123.3(4)
C1 C7 Br13 117.2(3)
C1 C7 Br14 120.3(3)
C6 C7 C1 60.8(3)
C6 C7 Br13 119.3(3)
C6 C7 Br14 120.3(3)
Br14 C7 Br13 110.89(19)
C1 O8 C9 113.6(3)
O8 C9 C10 108.0(3)
C2 C11 Cl12 123.0(3)

loop_
_geom_bond_atom_site_label_1
_geom_bond_atom_site_label_2
_geom_bond_distance
C1 C2 1.495(5)
C1 C6 1.532(5)
C1 C7 1.524(5)
C1 O8 1.391(5)
C2 C3 1.508(5)
C2 C11 1.314(5)
C3 C4 1.529(6)
C4 C5 1.532(6)
C5 C6 1.512(6)
C6 C7 1.501(5)
C7 Br13 1.915(4)
C7 Br14 1.903(4)
O8 C9 1.439(5)
C9 C10 1.486(6)
C11 Cl12 1.734(4)

loop_
_exptl_oxdiff_crystal_face_indexfrac_h
_exptl_oxdiff_crystal_face_indexfrac_k
_exptl_oxdiff_crystal_face_indexfrac_l
_exptl_oxdiff_crystal_face_x
_exptl_oxdiff_crystal_face_y
_exptl_oxdiff_crystal_face_z
7.9881 0.0086 7.9975 -0.9610 -0.0453 -0.0135
-8.9864 -1.0079 -7.9987 1.0208 0.0512 -0.0866
-6.9918 0.0002 8.9778 0.0583 0.8007 -0.5796
6.9918 -0.0002 -8.9778 -0.0583 -0.8007 0.5796
-1.0036 11.9855 2.9931 0.0618 0.7631 0.6311
-0.9935 -12.9849 -1.9970 0.0203 -0.6564 -0.8033
4.9967 -5.9937 -8.9797 0.0155 -0.9778 0.1204
3.9910 10.9864 -3.9900 0.0366 0.1167 1.0014
-7.9880 -0.0091 -8.9960 1.0099 -0.0023 0.0504
-2.9968 5.9857 -9.9890 0.7714 -0.0324 0.6524
-8.9873 0.9900 -7.0004 0.9947 0.1933 0.0060
